data_4329739
loop_
_publ_author_name
'Dong Woo Lee'
'Dan-bee Bak'
'Saet Byeol Kim'
'Jiwon Kim'
'Kang Min Ok'

_publ_contact_author_address
;
Department of Chemistry
Chung-Ang University
Seoul
156-756
Korea
;
_publ_contact_author_email kmok@cau.ac.kr
_publ_contact_author_fax 82(2)8254736
_publ_contact_author_name 'Ok, Kang Min'
_publ_contact_author_phone 82(2)8205197
_publ_section_title
;
 Effect of the Framework Flexibility on the Centricities in
 Centrosymmetric In2Zn(SeO3)4 and Noncentrosymmetric Ga2Zn(TeO3)4
;
_journal_name_full 'Inorganic Chemistry'
_journal_page_first 7844
_journal_page_last 7850
_journal_paper_doi 10.1021/ic300909s
_journal_volume 51
_journal_year 2012
_chemical_absolute_configuration unk
_chemical_formula_sum 'Ga2 O12 Te4 Zn'
_chemical_formula_weight 907.21
_chemical_name_systematic
;
 ?
;
_space_group_IT_number 220
_symmetry_cell_setting cubic
_symmetry_space_group_name_Hall 'I -4bd 2c 3'
_symmetry_space_group_name_H-M 'I -4 3 d'
_atom_sites_solution_primary direct
_atom_sites_solution_secondary difmap
_cell_angle_alpha 90
_cell_angle_beta 90
_cell_angle_gamma 90
_cell_formula_units_Z 4
_cell_length_a 10.5794(8)
_cell_length_b 10.5794(8)
_cell_length_c 10.5794(8)
_cell_measurement_temperature 200(2)
_cell_volume 1184.09(16)
_computing_structure_refinement 'SHELXL-97 (Sheldrick, 1997)'
_diffrn_ambient_temperature 200.0(2)
_diffrn_measured_fraction_theta_full 0.986
_diffrn_measured_fraction_theta_max 0.986
_diffrn_measurement_device_type 'Bruker SMART BREEZE'
_diffrn_measurement_method CCD
_diffrn_radiation_monochromator graphite
_diffrn_radiation_type MoK\a
_diffrn_radiation_wavelength 0.71073
_diffrn_reflns_av_R_equivalents 0.1264
_diffrn_reflns_av_unetI/netI 0.0291
_diffrn_reflns_limit_h_max 14
_diffrn_reflns_limit_h_min -13
_diffrn_reflns_limit_k_max 14
_diffrn_reflns_limit_k_min -14
_diffrn_reflns_limit_l_max 14
_diffrn_reflns_limit_l_min -13
_diffrn_reflns_number 8618
_diffrn_reflns_theta_full 28.36
_diffrn_reflns_theta_max 28.36
_diffrn_reflns_theta_min 4.72
_exptl_absorpt_coefficient_mu 16.245
_exptl_absorpt_correction_T_max 0.66
_exptl_absorpt_correction_T_min 0.53
_exptl_absorpt_correction_type empirical
_exptl_absorpt_process_details
; 
 SADABS(Blessing, 1995) 
;
_exptl_crystal_colour 'Light Brown'
_exptl_crystal_density_diffrn 5.089
_exptl_crystal_description block
_exptl_crystal_F_000 1584
_exptl_crystal_size_max 0.058
_exptl_crystal_size_mid 0.033
_exptl_crystal_size_min 0.026
_refine_diff_density_max 0.7
_refine_diff_density_min -0.678
_refine_diff_density_rms 0.17
_refine_ls_abs_structure_details 'Flack H D (1983), Acta Cryst. A39, 876-881'
_refine_ls_abs_structure_Flack 0.02(7)
_refine_ls_extinction_method none
_refine_ls_goodness_of_fit_ref 1.091
_refine_ls_matrix_type full
_refine_ls_number_parameters 17
_refine_ls_number_reflns 252
_refine_ls_number_restraints 0
_refine_ls_restrained_S_all 1.091
_refine_ls_R_factor_all 0.0249
_refine_ls_R_factor_gt 0.0218
_refine_ls_shift/su_max 0
_refine_ls_shift/su_mean 0
_refine_ls_structure_factor_coef Fsqd
_refine_ls_weighting_details 'calc w=1/[\s^2^(Fo^2^)+(0.0238P)^2^+4.9220P] where P=(Fo^2^+2Fc^2^)/3'
_refine_ls_weighting_scheme calc
_refine_ls_wR_factor_gt 0.0483
_refine_ls_wR_factor_ref 0.0494
_reflns_number_gt 233
_reflns_number_total 252
_reflns_threshold_expression >2s\(I)
_cod_data_source_file ic300909s_si_002_2.cif
_cod_data_source_block ZnGa2(TeO3)4
_cod_depositor_comments
;
The following automatic conversions were performed:

'_cell_measurement_temperature' value '200.02)' was changed to
'200(2)' - precision was estimated.

Automatic conversion script
Id: cif_fix_values 1891 2012-01-12 08:04:46Z andrius 
;
_cod_database_code 4329739

loop_
_symmetry_equiv_pos_as_xyz
'x, y, z'
'-x+1/2, -y, z+1/2'
'-x, y+1/2, -z+1/2'
'x+1/2, -y+1/2, -z'
'z, x, y'
'z+1/2, -x+1/2, -y'
'-z+1/2, -x, y+1/2'
'-z, x+1/2, -y+1/2'
'y, z, x'
'-y, z+1/2, -x+1/2'
'y+1/2, -z+1/2, -x'
'-y+1/2, -z, x+1/2'
'y+1/4, x+1/4, z+1/4'
'-y+1/4, -x+3/4, z+3/4'
'y+3/4, -x+1/4, -z+3/4'
'-y+3/4, x+3/4, -z+1/4'
'x+1/4, z+1/4, y+1/4'
'-x+3/4, z+3/4, -y+1/4'
'-x+1/4, -z+3/4, y+3/4'
'x+3/4, -z+1/4, -y+3/4'
'z+1/4, y+1/4, x+1/4'
'z+3/4, -y+1/4, -x+3/4'
'-z+3/4, y+3/4, -x+1/4'
'-z+1/4, -y+3/4, x+3/4'
'x+1/2, y+1/2, z+1/2'
'-x+1, -y+1/2, z+1'
'-x+1/2, y+1, -z+1'
'x+1, -y+1, -z+1/2'
'z+1/2, x+1/2, y+1/2'
'z+1, -x+1, -y+1/2'
'-z+1, -x+1/2, y+1'
'-z+1/2, x+1, -y+1'
'y+1/2, z+1/2, x+1/2'
'-y+1/2, z+1, -x+1'
'y+1, -z+1, -x+1/2'
'-y+1, -z+1/2, x+1'
'y+3/4, x+3/4, z+3/4'
'-y+3/4, -x+5/4, z+5/4'
'y+5/4, -x+3/4, -z+5/4'
'-y+5/4, x+5/4, -z+3/4'
'x+3/4, z+3/4, y+3/4'
'-x+5/4, z+5/4, -y+3/4'
'-x+3/4, -z+5/4, y+5/4'
'x+5/4, -z+3/4, -y+5/4'
'z+3/4, y+3/4, x+3/4'
'z+5/4, -y+3/4, -x+5/4'
'-z+5/4, y+5/4, -x+3/4'
'-z+3/4, -y+5/4, x+5/4'

loop_
_atom_site_label
_atom_site_type_symbol
_atom_site_fract_x
_atom_site_fract_y
_atom_site_fract_z
_atom_site_U_iso_or_equiv
_atom_site_adp_type
_atom_site_occupancy
_atom_site_symmetry_multiplicity
_atom_site_calc_flag
_atom_site_refinement_flags
Te1 Te 0.10909(4) 0.39091(4) 0.60909(4) 0.0177(2) Uani 1 3 d S
Ga1 Ga 0 0.25 0.875 0.0109(17) Uani 0.67 4 d SP
Zn1 Zn 0 0.25 0.875 0.039(7) Uani 0.33 4 d SP
O1 O 0.0854(5) 0.3753(5) 0.7849(4) 0.0231(10) Uani 1 1 d .

loop_
_atom_site_aniso_label
_atom_site_aniso_U_11
_atom_site_aniso_U_22
_atom_site_aniso_U_33
_atom_site_aniso_U_23
_atom_site_aniso_U_13
_atom_site_aniso_U_12
Te1 0.0177(2) 0.0177(2) 0.0177(2) 0.00037(16) -0.00037(16) 0.00037(16)
Ga1 0.012(3) 0.012(3) 0.008(3) 0 0 0
Zn1 0.033(10) 0.033(10) 0.049(12) 0 0 0
O1 0.027(2) 0.026(2) 0.016(2) 0.000(2) -0.0016(18) 0.000(2)

loop_
_atom_type_symbol
_atom_type_description
_atom_type_scat_dispersion_real
_atom_type_scat_dispersion_imag
_atom_type_scat_source
O O 0.0106 0.006 'International Tables Vol C Tables 4.2.6.8 and 6.1.1.4'
Zn Zn 0.2839 1.4301 'International Tables Vol C Tables 4.2.6.8 and 6.1.1.4'
Ga Ga 0.2307 1.6083 'International Tables Vol C Tables 4.2.6.8 and 6.1.1.4'
Te Te -0.5308 1.6751 'International Tables Vol C Tables 4.2.6.8 and 6.1.1.4'

loop_
_geom_angle_atom_site_label_1
_geom_angle_atom_site_label_2
_geom_angle_atom_site_label_3
_geom_angle
_geom_angle_site_symmetry_1
_geom_angle_site_symmetry_3
O1 Te1 O1 93.2(2) 6_456 12_565
O1 Te1 O1 93.2(2) 6_456 .
O1 Te1 O1 93.2(2) 12_565 .
O1 Ga1 O1 118.5(3) 26_454 .
O1 Ga1 O1 105.13(13) 26_454 15_456
O1 Ga1 O1 105.13(13) . 15_456
O1 Ga1 O1 105.13(13) 26_454 40_446
O1 Ga1 O1 105.13(13) . 40_446
O1 Ga1 O1 118.5(3) 15_456 40_446
O1 Zn1 O1 118.5(3) 26_454 .
O1 Zn1 O1 105.13(13) 26_454 15_456
O1 Zn1 O1 105.13(13) . 15_456
O1 Zn1 O1 105.13(13) 26_454 40_446
O1 Zn1 O1 105.13(13) . 40_446
O1 Zn1 O1 118.5(3) 15_456 40_446
Zn1 O1 Ga1 0 . .
Zn1 O1 Te1 129.1(3) . .
Ga1 O1 Te1 129.1(3) . .

loop_
_geom_bond_atom_site_label_1
_geom_bond_atom_site_label_2
_geom_bond_distance
_geom_bond_site_symmetry_2
Te1 O1 1.884(5) 6_456
Te1 O1 1.884(5) 12_565
Te1 O1 1.884(5) .
Ga1 O1 1.866(5) 26_454
Ga1 O1 1.866(5) .
Ga1 O1 1.866(5) 15_456
Ga1 O1 1.866(5) 40_446
Zn1 O1 1.866(5) 26_454
Zn1 O1 1.866(5) .
Zn1 O1 1.866(5) 15_456
Zn1 O1 1.866(5) 40_446
